data_7223511
loop_
_publ_author_name
'Griffiths, Kieran'
'Dokorou, Vassiliki N.'
'Spencer, John'
'Abdul-Sada, Alaa'
'Vargas, Alfredo'
'Kostakis, George E.'

_publ_section_title
;
 Isoskeletal Schiff base polynuclear coordination clusters: synthetic and
 theoretical aspects
;
_journal_issue 5
_journal_name_full CrystEngComm
_journal_page_first 704
_journal_paper_doi 10.1039/C5CE02109J
_journal_volume 18
_journal_year 2016
_chemical_formula_moiety 'C88 H76 Co2 Dy2 N14 O34'
_chemical_formula_sum 'C88 H76 Co2 Dy2 N14 O34'
_chemical_formula_weight 2316.48
_chemical_name_systematic
;
 ?
;
_space_group_crystal_system triclinic
_space_group_IT_number 2
_space_group_name_Hall '-P 1'
_space_group_name_H-M_alt 'P -1'
_symmetry_space_group_name_Hall '-P 1'
_symmetry_space_group_name_H-M 'P -1'
_atom_sites_solution_hydrogens mixed
_atom_sites_solution_primary iterative
_audit_creation_date 2015-01-10
_audit_creation_method
;
Olex2 1.2
(compiled 2015.01.06 svn.r3119 for OlexSys, GUI svn.r4979)
;
_audit_update_record
;
2015-11-15 deposited with the CCDC.
2015-12-17 downloaded from the CCDC.
;
_cell_angle_alpha 68.869(5)
_cell_angle_beta 65.650(4)
_cell_angle_gamma 63.614(4)
_cell_formula_units_Z 1
_cell_length_a 13.1490(9)
_cell_length_b 13.6200(10)
_cell_length_c 15.4701(11)
_cell_measurement_temperature 100
_cell_volume 2207.1(3)
_computing_molecular_graphics 'Olex2 (Dolomanov et al., 2009)'
_computing_publication_material 'Olex2 (Dolomanov et al., 2009)'
_computing_structure_refinement 'ShelXL (Sheldrick, 2008)'
_computing_structure_solution
;
Superflip (Palatinus & Chapuis, 2007;Palatinus & van der Lee, 2008;
Palatinus et al., 2012)
;
_diffrn_ambient_temperature 100
_diffrn_measured_fraction_theta_full 0.996
_diffrn_measured_fraction_theta_max 0.992
_diffrn_radiation_type MoK\a
_diffrn_radiation_wavelength 0.71075
_diffrn_reflns_av_R_equivalents 0.1033
_diffrn_reflns_av_unetI/netI 0.0580
_diffrn_reflns_laue_measured_fraction_full 0.996
_diffrn_reflns_laue_measured_fraction_max 0.992
_diffrn_reflns_limit_h_max 17
_diffrn_reflns_limit_h_min -17
_diffrn_reflns_limit_k_max 17
_diffrn_reflns_limit_k_min -17
_diffrn_reflns_limit_l_max 20
_diffrn_reflns_limit_l_min -20
_diffrn_reflns_number 49522
_diffrn_reflns_point_group_measured_fraction_full 0.996
_diffrn_reflns_point_group_measured_fraction_max 0.992
_diffrn_reflns_theta_full 25.000
_diffrn_reflns_theta_max 27.628
_diffrn_reflns_theta_min 2.493
_exptl_absorpt_coefficient_mu 2.141
_exptl_absorpt_correction_T_max 1.000
_exptl_absorpt_correction_T_min 0.498
_exptl_absorpt_correction_type multi-scan
_exptl_absorpt_process_details
;
CrysAlisPro, Agilent Technologies,
Version 1.171.37.31 (release 14-01-2014 CrysAlis171 .NET)
(compiled Jan 14 2014,18:38:05)
Empirical absorption correction using spherical harmonics,
 implemented in SCALE3 ABSPACK scaling algorithm
;
_exptl_crystal_colour red
_exptl_crystal_colour_primary red
_exptl_crystal_density_diffrn 1.743
_exptl_crystal_description block
_exptl_crystal_F_000 1160
_exptl_crystal_size_max 0.03
_exptl_crystal_size_mid 0.03
_exptl_crystal_size_min 0.01
_refine_diff_density_max 4.512
_refine_diff_density_min -2.629
_refine_diff_density_rms 0.267
_refine_ls_extinction_method none
_refine_ls_goodness_of_fit_ref 1.078
_refine_ls_hydrogen_treatment constr
_refine_ls_matrix_type full
_refine_ls_number_parameters 621
_refine_ls_number_reflns 10202
_refine_ls_number_restraints 15
_refine_ls_restrained_S_all 1.082
_refine_ls_R_factor_all 0.0859
_refine_ls_R_factor_gt 0.0745
_refine_ls_shift/su_max 0.001
_refine_ls_shift/su_mean 0.000
_refine_ls_structure_factor_coef Fsqd
_refine_ls_weighting_details 'w=1/[\s^2^(Fo^2^)+(0.1432P)^2^] where P=(Fo^2^+2Fc^2^)/3'
_refine_ls_weighting_scheme calc
_refine_ls_wR_factor_gt 0.1889
_refine_ls_wR_factor_ref 0.1971
_reflns_Friedel_coverage 0.000
_reflns_number_gt 8620
_reflns_number_total 10202
_reflns_threshold_expression 'I > 2\s(I)'
_cod_data_source_file c5ce02109j3.cif
_cod_data_source_block 18_CCDC_1406234
_cod_depositor_comments 'Adding full bibliography for 7223506--7223525.cif.'
_cod_database_code 7223511
_shelxl_version_number 2014-1
_shelx_space_group_comment
;
The symmetry employed for this shelxl refinement is uniquely defined
by the following loop, which should always be used as a source of
symmetry information in preference to the above space-group names.
They are only intended as comments.
;
_olex2_refinement_description
;
1. Fixed Uiso
 At 1.2 times of:
  All C(H) groups, All C(H,H) groups
 At 1.5 times of:
  All C(H,H,H) groups
2. Restrained distances
 C17-C7
 1.3 with sigma of 0.02
 N3-C10
 1.53 with sigma of 0.02
 N3-C8
 1.53 with sigma of 0.02
3. Restrained planarity
 O8, N3, C6, C8, C10
 with sigma of 0.1
4. Rigid bond restraints
 C7, C17
 with sigma for 1-2 distances of 0.01 and sigma for 1-3 distances of 0.01
5. Uiso/Uaniso restraints and constraints
C7 \\sim C17: within 1.7A with sigma of 0.04 and sigma for terminal atoms of
0.08
Uanis(C17) = Uanis(C7)
Uanis(C2) = Uanis(C17) = Uanis(C7)
6. Rigid body (RIGU) restrains
 C7, C17
 with sigma for 1-2 distances of 0.004 and sigma for 1-3 distances of 0.004
7.a Riding coordinates:
 C8(H8A,H8B,H8C)
7.b Secondary CH2 refined with riding coordinates:
 C2(H2A,H2B), C12(H12A,H12B)
7.c Me refined with riding coordinates:
 C10(H10A,H10B,H10C)
7.d Aromatic/amide H refined with riding coordinates:
 C4(H4), C6(H6), C15(H15), C17(H17), C20(H20), C23(H23), C24(H24), C25(H25),
 C39(H39), C44(H44), C45(H45), C47(H47), C52(H52), C65(H65), C69(H69), C71(H71),
  C75(H75), C78(H78)
7.e X=CH2 refined with riding coordinates:
 C7(H7A,H7B), C26(H26A,H26B)
7.f Idealised Me refined as rotating group:
 C22(H22A,H22B,H22C), C29(H29A,H29B,H29C)
;
_olex2_submission_special_instructions 'No special instructions were received'

loop_
_space_group_symop_operation_xyz
'x, y, z'
'-x, -y, -z'

loop_
_atom_site_label
_atom_site_type_symbol
_atom_site_fract_x
_atom_site_fract_y
_atom_site_fract_z
_atom_site_U_iso_or_equiv
_atom_site_adp_type
_atom_site_occupancy
_atom_site_site_symmetry_order
_atom_site_calc_flag
_atom_site_refinement_flags_posn
_atom_site_refinement_flags_adp
_atom_site_disorder_assembly
_atom_site_disorder_group
Dy1_a Dy 0.54905(2) -0.04031(2) 0.30055(2) 0.02911(12) Uani 1 1 d . . A 1
Co1 Co 0.36881(7) 0.08454(6) 0.49249(5) 0.02766(18) Uani 1 1 d . . . .
O1 O 0.2414(4) 0.0565(4) 0.4718(3) 0.0336(9) Uani 1 1 d . . . .
O2 O -0.1293(5) -0.1574(5) 0.7610(5) 0.0633(16) Uani 1 1 d . . . .
O3 O 0.2943(3) 0.0699(3) 0.6405(3) 0.0297(8) Uani 1 1 d . . . .
O4 O 0.2242(7) -0.3597(6) 0.4024(7) 0.085(2) Uani 1 1 d . . . .
O5 O -0.0932(4) 0.1394(4) 0.9002(4) 0.0489(12) Uani 1 1 d . . . .
O6 O 0.2139(5) -0.3647(4) 0.7782(4) 0.0533(13) Uani 1 1 d . . . .
O7 O 0.0942(7) -0.4038(5) 0.5336(5) 0.0678(17) Uani 1 1 d . . . .
O8 O 0.4692(4) 0.0262(5) 0.1730(4) 0.0458(11) Uani 1 1 d . . . .
O9 O 0.6959(4) -0.1331(4) 0.1947(3) 0.0349(9) Uani 1 1 d . . . .
O10 O 0.6122(4) 0.1282(3) 0.1874(3) 0.0337(9) Uani 1 1 d . . . .
O14 O 0.8763(4) -0.1442(4) 0.0366(3) 0.0411(10) Uani 1 1 d . . . .
O15 O 0.4851(3) -0.0819(3) 0.4766(3) 0.0283(8) Uani 1 1 d . . . .
O19 O -0.0951(5) -0.0047(5) 0.7270(4) 0.0554(13) Uani 1 1 d . . . .
O20 O 0.4506(4) 0.1251(3) 0.3503(3) 0.0298(8) Uani 1 1 d . . . .
O24 O -0.1928(5) 0.3136(5) 0.8582(5) 0.070(2) Uani 1 1 d . . . .
O27 O 0.1850(4) -0.1958(4) 0.7737(4) 0.0445(11) Uani 1 1 d . . . .
O29 O 0.3514(4) -0.0523(4) 0.3624(3) 0.0342(9) Uani 1 1 d . . . .
N1 N -0.1046(5) 0.2290(5) 0.8435(5) 0.0413(13) Uani 1 1 d . . . .
N3 N 0.3631(7) 0.0974(13) 0.0697(7) 0.093(4) Uani 1 1 d D . . .
N4 N 0.1485(6) -0.3421(5) 0.4794(5) 0.0510(15) Uani 1 1 d . . . .
N6 N 0.5870(4) -0.2440(4) 0.3757(4) 0.0316(10) Uani 1 1 d . . . .
N11 N 0.2378(5) -0.2790(4) 0.7396(4) 0.0361(11) Uani 1 1 d . . . .
N14 N 0.2660(4) 0.2491(4) 0.4926(4) 0.0300(10) Uani 1 1 d . . . .
N16 N -0.0768(5) -0.0917(6) 0.7101(5) 0.0472(14) Uani 1 1 d . . . .
C1 C 0.3328(5) -0.2748(5) 0.6473(4) 0.0324(12) Uani 1 1 d . . . .
C2 C 1.0417(8) -0.5605(9) 0.1373(10) 0.0776(17) Uani 1 1 d . . . .
H2A H 1.0102 -0.6211 0.1811 0.093 Uiso 1 1 calc R . . .
H2B H 1.0628 -0.5657 0.0695 0.093 Uiso 1 1 calc R . . .
C3 C 0.1722(5) 0.2545(5) 0.5809(4) 0.0294(11) Uani 1 1 d . . . .
C4 C 0.1984(6) -0.1775(5) 0.4521(5) 0.0352(12) Uani 1 1 d . . . .
H4 H 0.2585 -0.1958 0.3937 0.042 Uiso 1 1 calc R . . .
C5 C 0.9460(6) -0.4462(6) 0.1532(5) 0.0397(14) Uani 1 1 d . . . .
C6 C 0.4234(10) 0.0984(14) 0.1227(9) 0.095(4) Uani 1 1 d . . . .
H6 H 0.4270 0.1690 0.1160 0.114 Uiso 1 1 calc R . . .
C7 C 1.2509(8) -0.5872(9) 0.1099(9) 0.0776(17) Uani 1 1 d D U . .
H7A H 1.2766 -0.5885 0.0430 0.093 Uiso 1 1 calc R . . .
H7B H 1.3058 -0.5953 0.1391 0.093 Uiso 1 1 calc R . . .
C8 C 0.3443(9) 0.0013(10) 0.0717(7) 0.125(8) Uani 1 1 d D . . .
H8A H 0.3881 -0.0561 0.1144 0.188 Uiso 1 1 d R . . .
H8B H 0.3769 -0.0174 0.0092 0.188 Uiso 1 1 d R . . .
H8C H 0.2623 0.0070 0.0985 0.188 Uiso 1 1 d R . . .
C9 C 0.1902(5) 0.1555(5) 0.6540(4) 0.0315(12) Uani 1 1 d . . . .
C10 C 0.3130(14) 0.2003(15) 0.0112(9) 0.120(6) Uani 1 1 d D . . .
H10A H 0.2260 0.2261 0.0385 0.180 Uiso 1 1 calc R . . .
H10B H 0.3356 0.1906 -0.0548 0.180 Uiso 1 1 calc R . . .
H10C H 0.3423 0.2561 0.0091 0.180 Uiso 1 1 calc R . . .
C12 C 0.4940(7) 0.5450(6) 0.1216(5) 0.0459(16) Uani 1 1 d . . . .
H12A H 0.4172 0.5983 0.1105 0.055 Uiso 1 1 calc R . . .
H12B H 0.5536 0.5337 0.0577 0.055 Uiso 1 1 calc R . . .
C15 C 0.0356(6) -0.2158(6) 0.5931(5) 0.0432(15) Uani 1 1 d . . . .
H15 H -0.0127 -0.2609 0.6306 0.052 Uiso 1 1 calc R . . .
C17 C 1.1494(8) -0.5753(9) 0.1571(9) 0.0776(17) Uani 1 1 d D U . .
H17 H 1.1342 -0.5753 0.2227 0.093 Uiso 1 1 calc R . . .
C18 C -0.0067(5) 0.2398(5) 0.7524(5) 0.0353(13) Uani 1 1 d . . . .
C20 C -0.0231(5) 0.3400(5) 0.6839(5) 0.0370(13) Uani 1 1 d . . . .
H20 H -0.0941 0.4029 0.6962 0.044 Uiso 1 1 calc R . . .
C21 C 0.1251(6) -0.2407(6) 0.5084(6) 0.0413(15) Uani 1 1 d . . . .
C22 C 0.9757(7) -0.1503(7) -0.0510(5) 0.0489(17) Uani 1 1 d . . . .
H22A H 0.9744 -0.1944 -0.0882 0.073 Uiso 1 1 calc GR . . .
H22B H 1.0502 -0.1863 -0.0340 0.073 Uiso 1 1 calc GR . . .
H22C H 0.9701 -0.0744 -0.0902 0.073 Uiso 1 1 calc GR . . .
C23 C 0.0960(5) 0.1476(5) 0.7407(4) 0.0320(12) Uani 1 1 d . . . .
H23 H 0.1034 0.0804 0.7897 0.038 Uiso 1 1 calc R . . .
C24 C 0.3647(5) -0.1800(5) 0.6073(4) 0.0295(11) Uani 1 1 d . . . .
H24 H 0.3270 -0.1205 0.6406 0.035 Uiso 1 1 calc R . . .
C25 C 0.5339(9) 0.5948(7) 0.1715(6) 0.060(2) Uani 1 1 d . . . .
H25 H 0.6127 0.5583 0.1760 0.072 Uiso 1 1 calc R . . .
C26 C 0.4673(12) 0.6834(10) 0.2079(9) 0.084(3) Uani 1 1 d . . . .
H26A H 0.3880 0.7220 0.2046 0.101 Uiso 1 1 calc R . . .
H26B H 0.4978 0.7096 0.2378 0.101 Uiso 1 1 calc R . . .
C29 C 0.7059(6) 0.1253(6) 0.0978(5) 0.0429(15) Uani 1 1 d . . . .
H29A H 0.7454 0.0484 0.0876 0.064 Uiso 1 1 calc GR . . .
H29B H 0.7638 0.1507 0.0998 0.064 Uiso 1 1 calc GR . . .
H29C H 0.6730 0.1749 0.0444 0.064 Uiso 1 1 calc GR . . .
C32 C 0.4802(6) 0.4338(5) 0.1834(5) 0.0389(14) Uani 1 1 d . . . .
C33 C 0.8729(6) -0.2432(5) 0.0982(5) 0.0375(13) Uani 1 1 d . . . .
C36 C 0.0188(6) -0.1237(6) 0.6212(5) 0.0395(14) Uani 1 1 d . . . .
C37 C 0.4530(5) 0.2275(5) 0.2996(5) 0.0338(12) Uani 1 1 d . . . .
C39 C 0.0900(5) -0.0590(5) 0.5690(5) 0.0343(12) Uani 1 1 d . . . .
H39 H 0.0773 0.0038 0.5905 0.041 Uiso 1 1 calc R . . .
C41 C 0.7655(5) -0.3313(5) 0.2541(4) 0.0324(12) Uani 1 1 d . . . .
C44 C 0.8521(6) -0.4370(5) 0.2377(5) 0.0390(14) Uani 1 1 d . . . .
H44 H 0.8454 -0.5029 0.2858 0.047 Uiso 1 1 calc R . . .
C45 C 0.9564(6) -0.3474(5) 0.0846(5) 0.0390(14) Uani 1 1 d . . . .
H45 H 1.0227 -0.3523 0.0274 0.047 Uiso 1 1 calc R . . .
C47 C 0.5550(6) 0.3334(5) 0.1522(5) 0.0362(13) Uani 1 1 d . . . .
H47 H 0.6153 0.3345 0.0912 0.043 Uiso 1 1 calc R . . .
C52 C 0.3924(6) 0.4292(5) 0.2722(5) 0.0393(14) Uani 1 1 d . . . .
H52 H 0.3411 0.4972 0.2935 0.047 Uiso 1 1 calc R . . .
C55 C 0.5416(5) 0.2324(5) 0.2096(4) 0.0339(12) Uani 1 1 d . . . .
C57 C 0.1805(5) -0.0863(5) 0.4848(5) 0.0339(12) Uani 1 1 d . . . .
C59 C 0.4503(5) -0.1724(4) 0.5200(4) 0.0278(11) Uani 1 1 d . . . .
C61 C 0.7737(5) -0.2326(5) 0.1850(4) 0.0318(12) Uani 1 1 d . . . .
C64 C 0.3757(5) 0.3282(5) 0.3323(4) 0.0323(12) Uani 1 1 d . . . .
C65 C 0.0659(6) 0.3458(5) 0.5981(5) 0.0373(13) Uani 1 1 d . . . .
H65 H 0.0554 0.4130 0.5492 0.045 Uiso 1 1 calc R . . .
C68 C 0.5047(5) -0.2618(5) 0.4694(4) 0.0311(12) Uani 1 1 d . . . .
C69 C 0.2817(6) 0.3349(5) 0.4259(5) 0.0349(13) Uani 1 1 d . . . .
H69 H 0.2293 0.4072 0.4379 0.042 Uiso 1 1 calc R . . .
C71 C 0.3846(6) -0.3638(5) 0.6016(5) 0.0384(14) Uani 1 1 d . . . .
H71 H 0.3631 -0.4290 0.6314 0.046 Uiso 1 1 calc R . . .
C75 C 0.6728(5) -0.3301(5) 0.3459(5) 0.0336(12) Uani 1 1 d . . . .
H75 H 0.6754 -0.4008 0.3891 0.040 Uiso 1 1 calc R . . .
C78 C 0.4687(6) -0.3545(5) 0.5111(5) 0.0391(14) Uani 1 1 d . . . .
H78 H 0.5025 -0.4128 0.4769 0.047 Uiso 1 1 calc R . . .
C80 C 0.2647(5) -0.0209(5) 0.4328(4) 0.0299(11) Uani 1 1 d . . . .

loop_
_atom_site_aniso_label
_atom_site_aniso_U_11
_atom_site_aniso_U_22
_atom_site_aniso_U_33
_atom_site_aniso_U_23
_atom_site_aniso_U_13
_atom_site_aniso_U_12
Dy1_a 0.03303(18) 0.03070(17) 0.02548(17) -0.01365(11) -0.00759(11) -0.00791(11)
Co1 0.0322(4) 0.0268(4) 0.0253(4) -0.0111(3) -0.0077(3) -0.0081(3)
O1 0.037(2) 0.033(2) 0.037(2) -0.0160(17) -0.0125(18) -0.0105(16)
O2 0.061(3) 0.059(3) 0.055(3) -0.012(3) 0.002(3) -0.026(3)
O3 0.032(2) 0.0279(18) 0.030(2) -0.0131(15) -0.0071(16) -0.0084(15)
O4 0.079(4) 0.084(5) 0.120(6) -0.075(5) 0.001(4) -0.039(4)
O5 0.047(3) 0.048(3) 0.038(3) -0.010(2) -0.002(2) -0.014(2)
O6 0.065(3) 0.044(3) 0.047(3) -0.016(2) 0.002(2) -0.029(2)
O7 0.111(5) 0.053(3) 0.068(4) -0.006(3) -0.039(4) -0.047(3)
O8 0.045(3) 0.061(3) 0.029(2) -0.011(2) -0.012(2) -0.015(2)
O9 0.039(2) 0.036(2) 0.029(2) -0.0172(17) -0.0028(17) -0.0125(17)
O10 0.037(2) 0.031(2) 0.029(2) -0.0107(16) -0.0056(17) -0.0095(16)
O14 0.045(2) 0.041(2) 0.035(2) -0.0193(19) -0.0027(19) -0.0137(19)
O15 0.0305(19) 0.0278(18) 0.029(2) -0.0116(15) -0.0085(15) -0.0087(15)
O19 0.058(3) 0.057(3) 0.044(3) -0.019(2) -0.002(2) -0.020(2)
O20 0.036(2) 0.0252(18) 0.029(2) -0.0124(15) -0.0092(16) -0.0070(15)
O24 0.044(3) 0.054(3) 0.066(4) -0.017(3) 0.011(3) -0.001(2)
O27 0.050(3) 0.042(2) 0.039(3) -0.020(2) -0.002(2) -0.016(2)
O29 0.035(2) 0.041(2) 0.030(2) -0.0155(17) -0.0094(16) -0.0099(17)
N1 0.032(3) 0.044(3) 0.044(3) -0.018(3) -0.006(2) -0.008(2)
N3 0.040(4) 0.199(13) 0.057(5) -0.063(7) 0.002(3) -0.042(6)
N4 0.063(4) 0.045(3) 0.060(4) -0.020(3) -0.024(3) -0.020(3)
N6 0.033(2) 0.034(2) 0.030(2) -0.0156(19) -0.0050(19) -0.0111(19)
N11 0.037(3) 0.037(3) 0.034(3) -0.009(2) -0.010(2) -0.012(2)
N14 0.035(2) 0.025(2) 0.032(2) -0.0081(18) -0.012(2) -0.0089(18)
N16 0.041(3) 0.053(3) 0.041(3) -0.007(3) -0.009(2) -0.016(3)
C1 0.038(3) 0.034(3) 0.028(3) -0.009(2) -0.009(2) -0.014(2)
C2 0.055(3) 0.079(4) 0.114(5) -0.063(4) -0.030(3) 0.001(2)
C3 0.029(3) 0.028(3) 0.034(3) -0.012(2) -0.011(2) -0.006(2)
C4 0.038(3) 0.040(3) 0.034(3) -0.015(2) -0.013(2) -0.011(2)
C5 0.036(3) 0.047(3) 0.043(4) -0.026(3) -0.013(3) -0.008(3)
C6 0.075(7) 0.144(12) 0.070(7) -0.035(8) -0.013(6) -0.042(8)
C7 0.055(3) 0.079(4) 0.114(5) -0.063(4) -0.030(3) 0.001(2)
C8 0.064(6) 0.102(9) 0.048(5) 0.024(6) 0.014(5) 0.048(6)
C9 0.035(3) 0.032(3) 0.032(3) -0.017(2) -0.008(2) -0.010(2)
C10 0.141(12) 0.214(19) 0.071(8) -0.069(10) 0.000(8) -0.115(13)
C12 0.058(4) 0.035(3) 0.042(4) -0.004(3) -0.012(3) -0.019(3)
C15 0.043(4) 0.046(4) 0.044(4) -0.012(3) -0.014(3) -0.016(3)
C17 0.055(3) 0.079(4) 0.114(5) -0.063(4) -0.030(3) 0.001(2)
C18 0.036(3) 0.038(3) 0.034(3) -0.018(2) -0.005(2) -0.012(2)
C20 0.033(3) 0.031(3) 0.046(4) -0.016(3) -0.012(3) -0.005(2)
C21 0.046(4) 0.038(3) 0.051(4) -0.013(3) -0.025(3) -0.012(3)
C22 0.051(4) 0.058(4) 0.038(4) -0.027(3) -0.001(3) -0.018(3)
C23 0.034(3) 0.032(3) 0.035(3) -0.017(2) -0.010(2) -0.008(2)
C24 0.030(3) 0.026(2) 0.035(3) -0.011(2) -0.014(2) -0.005(2)
C25 0.087(6) 0.054(4) 0.053(5) 0.001(4) -0.024(4) -0.045(4)
C26 0.113(9) 0.074(7) 0.083(7) -0.029(6) -0.015(6) -0.053(6)
C29 0.042(3) 0.042(3) 0.035(3) -0.015(3) 0.001(3) -0.012(3)
C32 0.051(4) 0.034(3) 0.034(3) -0.008(2) -0.015(3) -0.014(3)
C33 0.036(3) 0.042(3) 0.036(3) -0.020(3) -0.009(2) -0.008(2)
C36 0.037(3) 0.044(3) 0.038(3) -0.007(3) -0.016(3) -0.012(3)
C37 0.035(3) 0.037(3) 0.032(3) -0.011(2) -0.010(2) -0.013(2)
C39 0.031(3) 0.034(3) 0.038(3) -0.014(2) -0.010(2) -0.006(2)
C41 0.035(3) 0.034(3) 0.033(3) -0.017(2) -0.011(2) -0.009(2)
C44 0.040(3) 0.037(3) 0.047(4) -0.023(3) -0.015(3) -0.006(2)
C45 0.035(3) 0.043(3) 0.046(4) -0.028(3) -0.006(3) -0.011(2)
C47 0.039(3) 0.035(3) 0.031(3) -0.007(2) -0.009(2) -0.012(2)
C52 0.046(3) 0.036(3) 0.038(3) -0.011(3) -0.012(3) -0.014(3)
C55 0.035(3) 0.037(3) 0.031(3) -0.014(2) -0.010(2) -0.009(2)
C57 0.036(3) 0.033(3) 0.037(3) -0.010(2) -0.018(2) -0.007(2)
C59 0.031(3) 0.026(2) 0.029(3) -0.011(2) -0.010(2) -0.007(2)
C61 0.036(3) 0.033(3) 0.031(3) -0.013(2) -0.012(2) -0.009(2)
C64 0.038(3) 0.030(3) 0.032(3) -0.010(2) -0.013(2) -0.010(2)
C65 0.041(3) 0.031(3) 0.043(3) -0.015(2) -0.013(3) -0.010(2)
C68 0.033(3) 0.030(3) 0.033(3) -0.016(2) -0.006(2) -0.009(2)
C69 0.041(3) 0.027(3) 0.035(3) -0.011(2) -0.011(2) -0.007(2)
C71 0.044(3) 0.036(3) 0.038(3) -0.012(3) -0.008(3) -0.017(3)
C75 0.037(3) 0.035(3) 0.034(3) -0.017(2) -0.010(2) -0.009(2)
C78 0.049(4) 0.034(3) 0.040(3) -0.018(3) -0.009(3) -0.015(3)
C80 0.032(3) 0.035(3) 0.025(3) -0.010(2) -0.010(2) -0.010(2)

loop_
_atom_type_symbol
_atom_type_description
_atom_type_scat_dispersion_real
_atom_type_scat_dispersion_imag
_atom_type_scat_source
C C 0.0033 0.0016 'International Tables Vol C Tables 4.2.6.8 and 6.1.1.4'
H H 0.0000 0.0000 'International Tables Vol C Tables 4.2.6.8 and 6.1.1.4'
Co Co 0.3494 0.9721 'International Tables Vol C Tables 4.2.6.8 and 6.1.1.4'
Dy Dy -0.1892 4.4098 'International Tables Vol C Tables 4.2.6.8 and 6.1.1.4'
N N 0.0061 0.0033 'International Tables Vol C Tables 4.2.6.8 and 6.1.1.4'
O O 0.0106 0.0060 'International Tables Vol C Tables 4.2.6.8 and 6.1.1.4'

loop_
_geom_angle_atom_site_label_1
_geom_angle_atom_site_label_2
_geom_angle_atom_site_label_3
_geom_angle
_geom_angle_site_symmetry_1
_geom_angle_site_symmetry_3
O3 Dy1_a Co1 83.83(10) 2_656 .
O3 Dy1_a O10 80.91(13) 2_656 .
O3 Dy1_a O15 69.65(14) 2_656 .
O3 Dy1_a O29 139.68(14) 2_656 .
O3 Dy1_a N6 83.57(15) 2_656 .
O8 Dy1_a Co1 113.69(13) . .
O8 Dy1_a O3 149.20(15) . 2_656
O8 Dy1_a O10 72.45(16) . .
O8 Dy1_a O15 139.56(15) . .
O8 Dy1_a O29 70.84(16) . .
O8 Dy1_a N6 114.42(18) . .
O9 Dy1_a Co1 166.46(12) . .
O9 Dy1_a O3 82.88(15) . 2_656
O9 Dy1_a O8 79.41(17) . .
O9 Dy1_a O10 84.25(14) . .
O9 Dy1_a O15 132.43(15) . .
O9 Dy1_a O20 146.85(15) . .
O9 Dy1_a O29 123.05(16) . .
O9 Dy1_a N6 72.81(16) . .
O10 Dy1_a Co1 96.18(9) . .
O15 Dy1_a Co1 38.51(9) . .
O15 Dy1_a O10 126.21(13) . .
O15 Dy1_a O29 70.22(14) . .
O15 Dy1_a N6 66.32(15) . .
O20 Dy1_a Co1 34.55(10) . .
O20 Dy1_a O3 87.71(14) . 2_656
O20 Dy1_a O8 93.50(17) . .
O20 Dy1_a O10 62.85(14) . .
O20 Dy1_a O15 71.74(14) . .
O20 Dy1_a O29 83.56(15) . .
O20 Dy1_a N6 137.61(15) . .
O29 Dy1_a Co1 67.05(10) . .
O29 Dy1_a O10 127.65(14) . .
O29 Dy1_a N6 77.03(15) . .
N6 Dy1_a Co1 103.14(11) . .
N6 Dy1_a O10 153.69(15) . .
O1 Co1 Dy1_a 83.08(13) . .
O1 Co1 O3 96.07(17) . .
O1 Co1 O15 169.67(16) . 2_656
O1 Co1 O15 89.02(16) . .
O1 Co1 N14 91.57(19) . .
O3 Co1 Dy1_a 149.00(11) . .
O3 Co1 O15 104.07(15) . .
O3 Co1 O15 81.93(16) . 2_656
O15 Co1 Dy1_a 45.02(11) . .
O15 Co1 Dy1_a 93.41(11) 2_656 .
O15 Co1 O15 81.69(16) . 2_656
O20 Co1 Dy1_a 40.17(11) . .
O20 Co1 O1 94.04(18) . .
O20 Co1 O3 167.41(17) . .
O20 Co1 O15 83.56(15) . .
O20 Co1 O15 89.42(17) . 2_656
O20 Co1 N14 90.43(18) . .
N14 Co1 Dy1_a 129.14(14) . .
N14 Co1 O3 81.82(18) . .
N14 Co1 O15 173.99(18) . .
N14 Co1 O15 98.15(18) . 2_656
C80 O1 Co1 122.9(4) . .
Co1 O3 Dy1_a 105.46(16) . 2_656
C9 O3 Dy1_a 123.3(4) . 2_656
C9 O3 Co1 106.2(3) . .
C6 O8 Dy1_a 149.5(9) . .
C61 O9 Dy1_a 142.9(4) . .
C29 O10 Dy1_a 125.3(4) . .
C55 O10 Dy1_a 117.4(3) . .
C55 O10 C29 116.9(5) . .
C33 O14 C22 116.0(5) . .
Co1 O15 Dy1_a 96.47(14) . .
Co1 O15 Dy1_a 102.16(15) 2_656 .
Co1 O15 Co1 98.31(16) . 2_656
C59 O15 Dy1_a 115.1(3) . .
C59 O15 Co1 123.3(3) . .
C59 O15 Co1 117.5(3) . 2_656
Co1 O20 Dy1_a 105.28(16) . .
C37 O20 Dy1_a 128.7(4) . .
C37 O20 Co1 125.8(4) . .
C80 O29 Dy1_a 131.2(4) . .
O5 N1 O24 123.4(6) . .
O5 N1 C18 119.0(5) . .
O24 N1 C18 117.5(6) . .
C6 N3 C8 125.0(15) . .
C6 N3 C10 116.8(14) . .
C10 N3 C8 118.2(9) . .
O4 N4 C21 117.4(6) . .
O7 N4 O4 124.1(7) . .
O7 N4 C21 118.5(7) . .
C68 N6 Dy1_a 112.0(3) . .
C75 N6 Dy1_a 129.7(4) . .
C75 N6 C68 118.0(5) . .
O6 N11 C1 119.0(5) . .
O27 N11 O6 122.8(6) . .
O27 N11 C1 118.2(5) . .
C3 N14 Co1 108.2(3) . .
C69 N14 Co1 127.3(4) . .
C69 N14 C3 124.4(5) . .
O2 N16 C36 116.6(7) . .
O19 N16 O2 125.6(7) . .
O19 N16 C36 117.7(6) . .
C24 C1 N11 118.5(5) . .
C24 C1 C71 122.5(6) . .
C71 C1 N11 119.0(5) . .
H2A C2 H2B 108.1 . .
C5 C2 H2A 109.6 . .
C5 C2 H2B 109.6 . .
C17 C2 H2A 109.6 . .
C17 C2 H2B 109.6 . .
C17 C2 C5 110.3(8) . .
C9 C3 N14 114.5(5) . .
C65 C3 N14 125.5(5) . .
C65 C3 C9 120.0(5) . .
C21 C4 H4 121.2 . .
C21 C4 C57 117.5(6) . .
C57 C4 H4 121.2 . .
C44 C5 C2 121.0(8) . .
C44 C5 C45 118.3(6) . .
C45 C5 C2 120.6(7) . .
O8 C6 N3 127.7(16) . .
O8 C6 H6 116.1 . .
N3 C6 H6 116.1 . .
H7A C7 H7B 120.0 . .
C17 C7 H7A 120.0 . .
C17 C7 H7B 120.0 . .
N3 C8 H8A 101.5 . .
N3 C8 H8B 113.0 . .
N3 C8 H8C 113.6 . .
H8A C8 H8B 109.5 . .
H8A C8 H8C 109.5 . .
H8B C8 H8C 109.5 . .
O3 C9 C3 120.6(5) . .
O3 C9 C23 120.7(5) . .
C3 C9 C23 118.7(5) . .
N3 C10 H10A 109.5 . .
N3 C10 H10B 109.5 . .
N3 C10 H10C 109.5 . .
H10A C10 H10B 109.5 . .
H10A C10 H10C 109.5 . .
H10B C10 H10C 109.5 . .
H12A C12 H12B 108.0 . .
C25 C12 H12A 109.4 . .
C25 C12 H12B 109.4 . .
C32 C12 H12A 109.4 . .
C32 C12 H12B 109.4 . .
C32 C12 C25 110.9(6) . .
C21 C15 H15 121.2 . .
C36 C15 H15 121.2 . .
C36 C15 C21 117.7(7) . .
C2 C17 H17 112.5 . .
C7 C17 C2 135.1(12) . .
C7 C17 H17 112.5 . .
C20 C18 N1 119.1(5) . .
C23 C18 N1 117.1(6) . .
C23 C18 C20 123.7(6) . .
C18 C20 H20 121.0 . .
C65 C20 C18 118.1(6) . .
C65 C20 H20 121.0 . .
C4 C21 N4 118.4(7) . .
C15 C21 N4 118.6(6) . .
C15 C21 C4 122.9(7) . .
O14 C22 H22A 109.5 . .
O14 C22 H22B 109.5 . .
O14 C22 H22C 109.5 . .
H22A C22 H22B 109.5 . .
H22A C22 H22C 109.5 . .
H22B C22 H22C 109.5 . .
C9 C23 H23 120.9 . .
C18 C23 C9 118.2(6) . .
C18 C23 H23 120.9 . .
C1 C24 H24 120.1 . .
C59 C24 C1 119.8(6) . .
C59 C24 H24 120.1 . .
C12 C25 H25 117.8 . .
C26 C25 C12 124.5(10) . .
C26 C25 H25 117.8 . .
C25 C26 H26A 120.0 . .
C25 C26 H26B 120.0 . .
H26A C26 H26B 120.0 . .
O10 C29 H29A 109.5 . .
O10 C29 H29B 109.5 . .
O10 C29 H29C 109.5 . .
H29A C29 H29B 109.5 . .
H29A C29 H29C 109.5 . .
H29B C29 H29C 109.5 . .
C47 C32 C12 121.1(6) . .
C52 C32 C12 120.7(6) . .
C52 C32 C47 118.2(6) . .
O14 C33 C45 125.6(6) . .
O14 C33 C61 113.9(5) . .
C45 C33 C61 120.5(6) . .
C15 C36 N16 120.1(6) . .
C15 C36 C39 121.8(7) . .
C39 C36 N16 118.0(6) . .
O20 C37 C55 116.3(5) . .
O20 C37 C64 124.5(5) . .
C55 C37 C64 119.2(6) . .
C36 C39 H39 120.2 . .
C36 C39 C57 119.5(6) . .
C57 C39 H39 120.2 . .
C44 C41 C75 117.1(6) . .
C61 C41 C44 120.7(6) . .
C61 C41 C75 122.1(5) . .
C5 C44 C41 121.2(6) . .
C5 C44 H44 119.4 . .
C41 C44 H44 119.4 . .
C5 C45 H45 119.1 . .
C33 C45 C5 121.7(6) . .
C33 C45 H45 119.1 . .
C32 C47 H47 119.8 . .
C55 C47 C32 120.5(6) . .
C55 C47 H47 119.8 . .
C32 C52 H52 118.5 . .
C32 C52 C64 123.0(6) . .
C64 C52 H52 118.5 . .
O10 C55 C37 113.3(5) . .
O10 C55 C47 125.4(6) . .
C47 C55 C37 121.4(6) . .
C4 C57 C80 120.3(6) . .
C39 C57 C4 120.5(6) . .
C39 C57 C80 119.1(6) . .
O15 C59 C24 122.7(5) . .
O15 C59 C68 117.8(5) . .
C24 C59 C68 119.5(5) . .
O9 C61 C33 118.8(5) . .
O9 C61 C41 123.8(6) . .
C41 C61 C33 117.5(5) . .
C37 C64 C69 124.8(5) . .
C52 C64 C37 117.8(6) . .
C52 C64 C69 117.3(5) . .
C3 C65 H65 119.5 . .
C20 C65 C3 121.1(6) . .
C20 C65 H65 119.5 . .
N6 C68 C59 116.0(5) . .
C78 C68 N6 124.8(5) . .
C78 C68 C59 119.0(5) . .
N14 C69 C64 124.0(5) . .
N14 C69 H69 118.0 . .
C64 C69 H69 118.0 . .
C1 C71 H71 121.1 . .
C78 C71 C1 117.9(6) . .
C78 C71 H71 121.1 . .
N6 C75 C41 127.2(6) . .
N6 C75 H75 116.4 . .
C41 C75 H75 116.4 . .
C68 C78 H78 119.4 . .
C71 C78 C68 121.3(6) . .
C71 C78 H78 119.4 . .
O1 C80 C57 114.0(5) . .
O29 C80 O1 127.3(5) . .
O29 C80 C57 118.5(5) . .

loop_
_geom_bond_atom_site_label_1
_geom_bond_atom_site_label_2
_geom_bond_distance
_geom_bond_site_symmetry_2
Dy1_a Co1 3.4032(8) .
Dy1_a O3 2.405(4) 2_656
Dy1_a O8 2.322(5) .
Dy1_a O9 2.173(4) .
Dy1_a O10 2.573(4) .
Dy1_a O15 2.423(4) .
Dy1_a O20 2.276(4) .
Dy1_a O29 2.431(4) .
Dy1_a N6 2.494(5) .
Co1 O1 2.038(4) .
Co1 O3 2.059(4) .
Co1 O15 2.132(4) .
Co1 O15 2.145(4) 2_656
Co1 O20 2.001(4) .
Co1 N14 2.039(5) .
O1 C80 1.261(7) .
O2 N16 1.221(8) .
O3 Dy1_a 2.405(4) 2_656
O3 C9 1.341(7) .
O4 N4 1.218(10) .
O5 N1 1.206(8) .
O6 N11 1.219(7) .
O7 N4 1.204(9) .
O8 C6 1.115(15) .
O9 C61 1.301(7) .
O10 C29 1.424(7) .
O10 C55 1.383(7) .
O14 C22 1.440(8) .
O14 C33 1.350(8) .
O15 Co1 2.145(4) 2_656
O15 C59 1.353(7) .
O19 N16 1.204(9) .
O20 C37 1.339(7) .
O24 N1 1.228(8) .
O27 N11 1.214(7) .
O29 C80 1.244(7) .
N1 C18 1.479(8) .
N3 C6 1.363(16) .
N3 C8 1.423(14) .
N3 C10 1.405(15) .
N4 C21 1.470(9) .
N6 C68 1.420(7) .
N6 C75 1.283(8) .
N11 C1 1.462(8) .
N14 C3 1.413(8) .
N14 C69 1.281(8) .
N16 C36 1.476(9) .
C1 C24 1.384(8) .
C1 C71 1.385(9) .
C2 H2A 0.9900 .
C2 H2B 0.9900 .
C2 C5 1.532(11) .
C2 C17 1.483(14) .
C3 C9 1.410(8) .
C3 C65 1.400(8) .
C4 H4 0.9500 .
C4 C21 1.390(10) .
C4 C57 1.395(9) .
C5 C44 1.378(9) .
C5 C45 1.403(10) .
C6 H6 0.9500 .
C7 H7A 0.9500 .
C7 H7B 0.9500 .
C7 C17 1.196(12) .
C8 H8A 0.9600 .
C8 H8B 0.9602 .
C8 H8C 0.9600 .
C9 C23 1.411(8) .
C10 H10A 0.9800 .
C10 H10B 0.9800 .
C10 H10C 0.9800 .
C12 H12A 0.9900 .
C12 H12B 0.9900 .
C12 C25 1.534(12) .
C12 C32 1.515(9) .
C15 H15 0.9500 .
C15 C21 1.383(11) .
C15 C36 1.371(10) .
C17 H17 0.9500 .
C18 C20 1.385(9) .
C18 C23 1.374(8) .
C20 H20 0.9500 .
C20 C65 1.364(9) .
C22 H22A 0.9800 .
C22 H22B 0.9800 .
C22 H22C 0.9800 .
C23 H23 0.9500 .
C24 H24 0.9500 .
C24 C59 1.360(8) .
C25 H25 0.9500 .
C25 C26 1.298(15) .
C26 H26A 0.9500 .
C26 H26B 0.9500 .
C29 H29A 0.9800 .
C29 H29B 0.9800 .
C29 H29C 0.9800 .
C32 C47 1.400(9) .
C32 C52 1.385(9) .
C33 C45 1.380(9) .
C33 C61 1.432(9) .
C36 C39 1.379(9) .
C37 C55 1.401(8) .
C37 C64 1.417(8) .
C39 H39 0.9500 .
C39 C57 1.389(9) .
C41 C44 1.415(8) .
C41 C61 1.400(9) .
C41 C75 1.440(8) .
C44 H44 0.9500 .
C45 H45 0.9500 .
C47 H47 0.9500 .
C47 C55 1.384(9) .
C52 H52 0.9500 .
C52 C64 1.407(9) .
C57 C80 1.514(8) .
C59 C68 1.434(8) .
C64 C69 1.468(9) .
C65 H65 0.9500 .
C68 C78 1.388(8) .
C69 H69 0.9500 .
C71 H71 0.9500 .
C71 C78 1.385(9) .
C75 H75 0.9500 .
C78 H78 0.9500 .

loop_
_geom_torsion_atom_site_label_1
_geom_torsion_atom_site_label_2
_geom_torsion_atom_site_label_3
_geom_torsion_atom_site_label_4
_geom_torsion
_geom_torsion_site_symmetry_1
Dy1_a O3 C9 C3 96.6(6) 2_656
Dy1_a O3 C9 C23 -84.6(6) 2_656
Dy1_a O8 C6 N3 -160.8(8) .
Dy1_a O9 C61 C33 -165.5(5) .
Dy1_a O9 C61 C41 15.4(11) .
Dy1_a O10 C55 C37 7.9(7) .
Dy1_a O10 C55 C47 -173.3(5) .
Dy1_a O15 C59 C24 -148.5(5) .
Dy1_a O15 C59 C68 29.9(6) .
Dy1_a O20 C37 C55 -11.8(8) .
Dy1_a O20 C37 C64 170.4(4) .
Dy1_a O29 C80 O1 25.4(9) .
Dy1_a O29 C80 C57 -149.2(4) .
Dy1_a N6 C68 C59 -24.3(6) .
Dy1_a N6 C68 C78 151.3(5) .
Dy1_a N6 C75 C41 -6.6(10) .
Co1 O1 C80 O29 -39.3(8) .
Co1 O1 C80 C57 135.5(4) .
Co1 O3 C9 C3 -25.0(6) .
Co1 O3 C9 C23 153.9(5) .
Co1 O15 C59 C24 -31.3(7) .
Co1 O15 C59 C24 91.1(6) 2_656
Co1 O15 C59 C68 -90.5(5) 2_656
Co1 O15 C59 C68 147.0(4) .
Co1 O20 C37 C55 162.0(4) .
Co1 O20 C37 C64 -15.8(8) .
Co1 N14 C3 C9 16.5(6) .
Co1 N14 C3 C65 -161.0(5) .
Co1 N14 C69 C64 4.1(9) .
O2 N16 C36 C15 7.8(10) .
O2 N16 C36 C39 -171.6(6) .
O3 C9 C23 C18 177.1(6) .
O4 N4 C21 C4 -6.6(11) .
O4 N4 C21 C15 176.9(8) .
O5 N1 C18 C20 175.2(7) .
O5 N1 C18 C23 -4.3(9) .
O6 N11 C1 C24 -175.8(6) .
O6 N11 C1 C71 6.4(9) .
O7 N4 C21 C4 171.7(7) .
O7 N4 C21 C15 -4.9(10) .
O14 C33 C45 C5 179.6(6) .
O14 C33 C61 O9 2.7(9) .
O14 C33 C61 C41 -178.2(6) .
O15 C59 C68 N6 -2.7(8) .
O15 C59 C68 C78 -178.5(6) .
O19 N16 C36 C15 -173.3(7) .
O19 N16 C36 C39 7.2(9) .
O20 C37 C55 O10 0.8(8) .
O20 C37 C55 C47 -178.0(6) .
O20 C37 C64 C52 177.5(6) .
O20 C37 C64 C69 -0.3(10) .
O24 N1 C18 C20 -6.4(10) .
O24 N1 C18 C23 174.1(7) .
O27 N11 C1 C24 5.3(9) .
O27 N11 C1 C71 -172.5(6) .
N1 C18 C20 C65 -176.4(6) .
N1 C18 C23 C9 179.5(6) .
N6 C68 C78 C71 -177.6(6) .
N11 C1 C24 C59 -178.0(5) .
N11 C1 C71 C78 175.8(6) .
N14 C3 C9 O3 6.2(8) .
N14 C3 C9 C23 -172.6(5) .
N14 C3 C65 C20 175.4(6) .
N16 C36 C39 C57 -179.7(5) .
C1 C24 C59 O15 179.6(5) .
C1 C24 C59 C68 1.3(8) .
C1 C71 C78 C68 3.2(10) .
C2 C5 C44 C41 178.0(7) .
C2 C5 C45 C33 -178.5(7) .
C3 N14 C69 C64 -176.6(6) .
C3 C9 C23 C18 -4.0(9) .
C4 C57 C80 O1 -177.3(5) .
C4 C57 C80 O29 -1.9(8) .
C5 C2 C17 C7 -117.3(14) .
C8 N3 C6 O8 2.0(17) .
C9 C3 C65 C20 -1.9(10) .
C10 N3 C6 O8 -180.0(11) .
C12 C32 C47 C55 179.7(7) .
C12 C32 C52 C64 179.9(7) .
C15 C36 C39 C57 0.9(10) .
C17 C2 C5 C44 -100.3(11) .
C17 C2 C5 C45 75.3(12) .
C18 C20 C65 C3 -2.1(10) .
C20 C18 C23 C9 0.0(10) .
C21 C4 C57 C39 -1.8(9) .
C21 C4 C57 C80 173.9(5) .
C21 C15 C36 N16 178.9(6) .
C21 C15 C36 C39 -1.7(10) .
C22 O14 C33 C45 0.9(10) .
C22 O14 C33 C61 178.9(6) .
C23 C18 C20 C65 3.1(10) .
C24 C1 C71 C78 -2.0(10) .
C24 C59 C68 N6 175.7(5) .
C24 C59 C68 C78 -0.1(9) .
C25 C12 C32 C47 -114.0(8) .
C25 C12 C32 C52 66.4(9) .
C29 O10 C55 C37 -179.0(6) .
C29 O10 C55 C47 -0.2(9) .
C32 C12 C25 C26 -110.0(10) .
C32 C47 C55 O10 -178.2(6) .
C32 C47 C55 C37 0.6(10) .
C32 C52 C64 C37 0.1(10) .
C32 C52 C64 C69 178.1(6) .
C36 C15 C21 N4 177.1(6) .
C36 C15 C21 C4 0.7(11) .
C36 C39 C57 C4 0.9(9) .
C36 C39 C57 C80 -174.9(5) .
C37 C64 C69 N14 6.6(10) .
C39 C57 C80 O1 -1.5(8) .
C39 C57 C80 O29 173.8(5) .
C44 C5 C45 C33 -2.8(10) .
C44 C41 C61 O9 178.6(6) .
C44 C41 C61 C33 -0.5(9) .
C44 C41 C75 N6 179.1(6) .
C45 C5 C44 C41 2.3(10) .
C45 C33 C61 O9 -179.2(6) .
C45 C33 C61 C41 0.0(9) .
C47 C32 C52 C64 0.4(10) .
C52 C32 C47 C55 -0.7(10) .
C52 C64 C69 N14 -171.2(6) .
C55 C37 C64 C52 -0.3(9) .
C55 C37 C64 C69 -178.1(6) .
C57 C4 C21 N4 -175.4(6) .
C57 C4 C21 C15 1.0(10) .
C59 C68 C78 C71 -2.2(10) .
C61 C33 C45 C5 1.7(10) .
C61 C41 C44 C5 -0.7(10) .
C61 C41 C75 N6 1.7(10) .
C64 C37 C55 O10 178.8(5) .
C64 C37 C55 C47 0.0(9) .
C65 C3 C9 O3 -176.1(6) .
C65 C3 C9 C23 5.0(9) .
C68 N6 C75 C41 180.0(6) .
C69 N14 C3 C9 -162.9(6) .
C69 N14 C3 C65 19.6(10) .
C71 C1 C24 C59 -0.2(9) .
C75 N6 C68 C59 150.3(6) .
C75 N6 C68 C78 -34.2(9) .
C75 C41 C44 C5 -178.2(6) .
C75 C41 C61 O9 -4.0(10) .
C75 C41 C61 C33 176.9(6) .

loop_
_smtbx_masks_void_nr
_smtbx_masks_void_average_x
_smtbx_masks_void_average_y
_smtbx_masks_void_average_z
_smtbx_masks_void_volume
_smtbx_masks_void_count_electrons
1 0.208 0.250 0.321 7.2 0.0
2 0.222 0.611 -0.037 7.2 0.0
3 0.778 0.389 0.037 7.2 0.0
4 0.792 0.750 0.679 7.2 0.0
